data_1572296
loop_
_publ_author_name
'Knerr, Steven'
'Brendler, Erica'
'Gericke, Robert'
'Kroke, Edwin'
'Wagler, J\"org'

_publ_section_title
;
 Two Modifications of Nitrilotris(methylenephenylphosphinic) Acid: A
 Polymeric Network with Intermolecular (O=P--O--H)3 vs. Monomeric
 Molecules with Intramolecular (O=P--O--H)3 Hydrogen Bond Cyclotrimers
;
_journal_issue 7
_journal_name_full Crystals
_journal_page_first 662
_journal_paper_doi 10.3390/cryst14070662
_journal_volume 14
_journal_year 2024
_chemical_formula_moiety 'C30 H48 N O6 P3 Si3'
_chemical_formula_sum 'C30 H48 N O6 P3 Si3'
_chemical_formula_weight 695.87
_space_group_crystal_system trigonal
_space_group_IT_number 148
_space_group_name_Hall '-R 3'
_space_group_name_H-M_alt 'R -3 :H'
_atom_sites_solution_hydrogens geom
_atom_sites_solution_primary ShelXT
_audit_creation_method SHELXL-2019/3
_cell_angle_alpha 90
_cell_angle_beta 90
_cell_angle_gamma 120
_cell_formula_units_Z 12
_cell_length_a 12.1818(3)
_cell_length_b 12.1818(3)
_cell_length_c 92.431(3)
_cell_measurement_reflns_used 19394
_cell_measurement_temperature 160(2)
_cell_measurement_theta_max 25.24
_cell_measurement_theta_min 2.22
_cell_volume 11878.8(6)
_computing_structure_refinement 'SHELXL-2019/2 (Sheldrick, 2019)'
_diffrn_ambient_temperature 160(2)
_diffrn_measured_fraction_theta_full 0.999
_diffrn_measured_fraction_theta_max 0.999
_diffrn_measurement_device_type 'Stoe IPDS 2T'
_diffrn_measurement_method 'omega scans'
_diffrn_radiation_type MoK\a
_diffrn_radiation_wavelength 0.71073
_diffrn_reflns_av_R_equivalents 0.0492
_diffrn_reflns_av_unetI/netI 0.0308
_diffrn_reflns_Laue_measured_fraction_full 0.999
_diffrn_reflns_Laue_measured_fraction_max 0.999
_diffrn_reflns_limit_h_max 14
_diffrn_reflns_limit_h_min -14
_diffrn_reflns_limit_k_max 14
_diffrn_reflns_limit_k_min -14
_diffrn_reflns_limit_l_max 109
_diffrn_reflns_limit_l_min -109
_diffrn_reflns_number 25515
_diffrn_reflns_point_group_measured_fraction_full 0.999
_diffrn_reflns_point_group_measured_fraction_max 0.999
_diffrn_reflns_theta_full 24.995
_diffrn_reflns_theta_max 24.995
_diffrn_reflns_theta_min 2.223
_exptl_absorpt_coefficient_mu 0.278
_exptl_absorpt_correction_type none
_exptl_crystal_colour colorless
_exptl_crystal_density_diffrn 1.167
_exptl_crystal_description polyhedron
_exptl_crystal_F_000 4440
_exptl_crystal_size_max 0.300
_exptl_crystal_size_mid 0.200
_exptl_crystal_size_min 0.150
_refine_diff_density_max 0.297
_refine_diff_density_min -0.244
_refine_diff_density_rms 0.041
_refine_ls_extinction_method none
_refine_ls_goodness_of_fit_ref 1.106
_refine_ls_hydrogen_treatment constr
_refine_ls_matrix_type full
_refine_ls_number_parameters 265
_refine_ls_number_reflns 4686
_refine_ls_number_restraints 0
_refine_ls_restrained_S_all 1.106
_refine_ls_R_factor_all 0.0550
_refine_ls_R_factor_gt 0.0376
_refine_ls_shift/su_max 0.002
_refine_ls_shift/su_mean 0.000
_refine_ls_structure_factor_coef Fsqd
_refine_ls_weighting_details 'w=1/[\s^2^(Fo^2^)+(0.0602P)^2^+0.6603P] where P=(Fo^2^+2Fc^2^)/3'
_refine_ls_weighting_scheme calc
_refine_ls_wR_factor_gt 0.1017
_refine_ls_wR_factor_ref 0.1066
_reflns_Friedel_coverage 0.000
_reflns_number_gt 3464
_reflns_number_total 4686
_reflns_threshold_expression 'I > 2\s(I)'
_cod_data_source_file all-in-one-CIF.cif
_cod_data_source_block sk-54-2s_05
_cod_original_cell_volume 11878.8(7)
_cod_database_code 1572296
_shelx_shelxl_version_number 2019/3
_shelx_space_group_comment
;
The symmetry employed for this shelxl refinement is uniquely defined
by the following loop, which should always be used as a source of
symmetry information in preference to the above space-group names.
They are only intended as comments.
;
_shelx_estimated_absorpt_t_min 0.921
_shelx_estimated_absorpt_t_max 0.960

loop_
_space_group_symop_operation_xyz
'x, y, z'
'-y, x-y, z'
'-x+y, -x, z'
'x+2/3, y+1/3, z+1/3'
'-y+2/3, x-y+1/3, z+1/3'
'-x+y+2/3, -x+1/3, z+1/3'
'x+1/3, y+2/3, z+2/3'
'-y+1/3, x-y+2/3, z+2/3'
'-x+y+1/3, -x+2/3, z+2/3'
'-x, -y, -z'
'y, -x+y, -z'
'x-y, x, -z'
'-x+2/3, -y+1/3, -z+1/3'
'y+2/3, -x+y+1/3, -z+1/3'
'x-y+2/3, x+1/3, -z+1/3'
'-x+1/3, -y+2/3, -z+2/3'
'y+1/3, -x+y+2/3, -z+2/3'
'x-y+1/3, x+2/3, -z+2/3'

loop_
_atom_site_label
_atom_site_type_symbol
_atom_site_fract_x
_atom_site_fract_y
_atom_site_fract_z
_atom_site_U_iso_or_equiv
_atom_site_adp_type
_atom_site_occupancy
_atom_site_site_symmetry_order
_atom_site_calc_flag
_atom_site_refinement_flags_posn
_atom_site_refinement_flags_adp
_atom_site_refinement_flags_occupancy
_atom_site_disorder_assembly
_atom_site_disorder_group
P1 P 0.09296(5) 0.62349(5) 0.45147(2) 0.03968(16) Uani 1 1 d . . . . .
Si1 Si -0.13283(6) 0.64673(6) 0.44359(2) 0.04800(19) Uani 1 1 d . . . . .
O1 O 0.01897(13) 0.68218(14) 0.44374(2) 0.0483(4) Uani 1 1 d . . . . .
O2 O 0.02930(13) 0.48445(13) 0.45147(2) 0.0539(4) Uani 1 1 d . . . . .
N1 N 0.333333 0.666667 0.44672(3) 0.0306(6) Uani 1 3 d S T P . .
C1 C 0.24028(17) 0.70164(18) 0.44165(2) 0.0348(4) Uani 1 1 d . . . . .
H1A H 0.222901 0.679992 0.431259 0.042 Uiso 1 1 calc R U . . .
H1B H 0.277397 0.794495 0.442593 0.042 Uiso 1 1 calc R U . . .
C2 C 0.1243(2) 0.6896(2) 0.46929(2) 0.0485(6) Uani 1 1 d . . . . .
C3 C 0.1239(3) 0.6185(3) 0.48090(3) 0.0719(8) Uani 1 1 d . . . . .
H3 H 0.105666 0.533710 0.479550 0.086 Uiso 1 1 calc R U . . .
C4 C 0.1510(3) 0.6735(5) 0.49484(3) 0.1018(12) Uani 1 1 d . . . . .
H4 H 0.151072 0.625692 0.502957 0.122 Uiso 1 1 calc R U . . .
C5 C 0.1771(3) 0.7958(5) 0.49663(4) 0.0998(12) Uani 1 1 d . . . . .
H5 H 0.196251 0.832539 0.506011 0.120 Uiso 1 1 calc R U . . .
C6 C 0.1762(3) 0.8653(4) 0.48524(4) 0.0886(10) Uani 1 1 d . . . . .
H6 H 0.193065 0.949567 0.486691 0.106 Uiso 1 1 calc R U . . .
C7 C 0.1509(2) 0.8138(3) 0.47159(3) 0.0648(7) Uani 1 1 d . . . . .
H7 H 0.151498 0.863367 0.463622 0.078 Uiso 1 1 calc R U . . .
C8 C -0.2069(3) 0.5695(4) 0.46049(4) 0.1225(16) Uani 1 1 d . . . . .
H8A H -0.212666 0.486426 0.460961 0.184 Uiso 1 1 calc R U . . .
H8B H -0.292226 0.558497 0.461033 0.184 Uiso 1 1 calc R U . . .
H8C H -0.155979 0.621873 0.468620 0.184 Uiso 1 1 calc R U . . .
C9 C -0.1276(3) 0.7988(3) 0.44141(4) 0.0938(11) Uani 1 1 d . . . . .
H9A H -0.091890 0.850134 0.450144 0.141 Uiso 1 1 calc R U . . .
H9B H -0.213687 0.783741 0.439848 0.141 Uiso 1 1 calc R U . . .
H9C H -0.074576 0.843959 0.433055 0.141 Uiso 1 1 calc R U . . .
C10 C -0.2075(3) 0.5541(4) 0.42733(4) 0.1201(15) Uani 1 1 d . . . . .
H10A H -0.157621 0.599903 0.418820 0.180 Uiso 1 1 calc R U . . .
H10B H -0.293496 0.540660 0.426432 0.180 Uiso 1 1 calc R U . . .
H10C H -0.211389 0.471904 0.428013 0.180 Uiso 1 1 calc R U . . .
P2 P 0.75825(5) 0.81023(5) 0.38243(2) 0.03675(16) Uani 1 1 d . . . . .
Si2 Si 0.53085(5) 0.55475(5) 0.38865(2) 0.03972(17) Uani 1 1 d . . . . .
O3 O 0.67908(12) 0.67741(13) 0.38992(2) 0.0450(4) Uani 1 1 d . . . . .
O4 O 0.69940(13) 0.89025(13) 0.38213(2) 0.0480(4) Uani 1 1 d . . . . .
N2 N 1.000000 1.000000 0.38808(3) 0.0305(6) Uani 1 3 d S T P . .
C11 C 0.90182(18) 0.87371(17) 0.39294(2) 0.0354(4) Uani 1 1 d . . . . .
H11A H 0.881615 0.878793 0.403206 0.042 Uiso 1 1 calc R U . . .
H11B H 0.935633 0.814941 0.392342 0.042 Uiso 1 1 calc R U . . .
C12 C 0.79185(18) 0.77526(19) 0.36464(2) 0.0409(5) Uani 1 1 d . . . . .
C13 C 0.8164(2) 0.6765(2) 0.36253(3) 0.0556(6) Uani 1 1 d . . . . .
H13 H 0.817627 0.628835 0.370597 0.067 Uiso 1 1 calc R U . . .
C14 C 0.8391(3) 0.6470(3) 0.34886(3) 0.0721(8) Uani 1 1 d . . . . .
H14 H 0.854639 0.578690 0.347494 0.087 Uiso 1 1 calc R U . . .
C15 C 0.8390(3) 0.7162(3) 0.33738(3) 0.0812(9) Uani 1 1 d . . . . .
H15 H 0.855857 0.696726 0.327977 0.097 Uiso 1 1 calc R U . . .
C16 C 0.8146(3) 0.8149(3) 0.33915(3) 0.0823(9) Uani 1 1 d . . . . .
H16 H 0.813891 0.862257 0.331024 0.099 Uiso 1 1 calc R U . . .
C17 C 0.7912(2) 0.8438(2) 0.35288(3) 0.0587(7) Uani 1 1 d . . . . .
H17 H 0.774534 0.911518 0.354168 0.070 Uiso 1 1 calc R U . . .
C18 C 0.4597(2) 0.5670(3) 0.37174(3) 0.0836(10) Uani 1 1 d . . . . .
H18A H 0.450114 0.642217 0.372059 0.125 Uiso 1 1 calc R U . . .
H18B H 0.376338 0.491161 0.370490 0.125 Uiso 1 1 calc R U . . .
H18C H 0.514570 0.574312 0.363604 0.125 Uiso 1 1 calc R U . . .
C19 C 0.4465(3) 0.5573(3) 0.40492(3) 0.0753(8) Uani 1 1 d . . . . .
H19A H 0.491809 0.553824 0.413518 0.113 Uiso 1 1 calc R U . . .
H19B H 0.360521 0.483898 0.404863 0.113 Uiso 1 1 calc R U . . .
H19C H 0.442168 0.635426 0.405095 0.113 Uiso 1 1 calc R U . . .
C20 C 0.5454(2) 0.4121(2) 0.38905(3) 0.0739(8) Uani 1 1 d . . . . .
H20A H 0.585644 0.406815 0.380092 0.111 Uiso 1 1 calc R U . . .
H20B H 0.461024 0.336925 0.389913 0.111 Uiso 1 1 calc R U . . .
H20C H 0.597423 0.416217 0.397347 0.111 Uiso 1 1 calc R U . . .

loop_
_atom_site_aniso_label
_atom_site_aniso_U_11
_atom_site_aniso_U_22
_atom_site_aniso_U_33
_atom_site_aniso_U_23
_atom_site_aniso_U_13
_atom_site_aniso_U_12
P1 0.0302(3) 0.0373(3) 0.0522(4) 0.0026(2) 0.0015(2) 0.0174(2)
Si1 0.0333(3) 0.0443(4) 0.0690(5) -0.0055(3) -0.0098(3) 0.0213(3)
O1 0.0349(8) 0.0537(9) 0.0631(10) 0.0059(7) -0.0023(7) 0.0271(7)
O2 0.0368(8) 0.0364(8) 0.0816(12) 0.0032(7) 0.0073(8) 0.0132(7)
N1 0.0271(9) 0.0271(9) 0.0375(16) 0.000 0.000 0.0136(4)
C1 0.0319(11) 0.0321(10) 0.0418(12) 0.0008(9) -0.0014(9) 0.0171(9)
C2 0.0371(12) 0.0625(15) 0.0492(14) 0.0051(11) 0.0088(10) 0.0273(11)
C3 0.0766(19) 0.096(2) 0.0561(18) 0.0168(15) 0.0166(14) 0.0531(18)
C4 0.109(3) 0.176(4) 0.0459(19) 0.024(2) 0.0173(17) 0.091(3)
C5 0.089(2) 0.154(4) 0.062(2) -0.031(2) 0.0041(18) 0.065(3)
C6 0.080(2) 0.101(3) 0.081(2) -0.033(2) -0.0023(18) 0.0428(19)
C7 0.0635(17) 0.0662(17) 0.0649(18) -0.0126(14) -0.0010(13) 0.0324(14)
C8 0.0535(19) 0.199(4) 0.124(3) 0.075(3) 0.0302(18) 0.070(2)
C9 0.0582(18) 0.0687(19) 0.170(3) -0.005(2) -0.0064(19) 0.0433(16)
C10 0.087(2) 0.118(3) 0.156(4) -0.072(3) -0.057(2) 0.052(2)
P2 0.0282(3) 0.0321(3) 0.0461(3) 0.0029(2) 0.0011(2) 0.0121(2)
Si2 0.0311(3) 0.0315(3) 0.0509(4) 0.0007(2) 0.0081(2) 0.0115(2)
O3 0.0338(8) 0.0354(8) 0.0519(9) 0.0069(7) 0.0017(6) 0.0068(6)
O4 0.0350(8) 0.0447(9) 0.0695(11) -0.0016(7) -0.0034(7) 0.0238(7)
N2 0.0260(9) 0.0260(9) 0.0394(16) 0.000 0.000 0.0130(4)
C11 0.0335(10) 0.0297(10) 0.0416(12) 0.0038(8) 0.0030(9) 0.0148(9)
C12 0.0304(11) 0.0375(11) 0.0440(13) 0.0001(9) -0.0033(9) 0.0090(9)
C13 0.0550(15) 0.0586(15) 0.0540(16) -0.0025(12) 0.0047(11) 0.0291(12)
C14 0.0681(18) 0.078(2) 0.068(2) -0.0184(16) 0.0038(14) 0.0347(16)
C15 0.0683(19) 0.098(2) 0.0489(18) -0.0232(17) -0.0012(14) 0.0201(18)
C16 0.087(2) 0.088(2) 0.0440(17) 0.0064(15) -0.0117(14) 0.0224(18)
C17 0.0623(16) 0.0544(15) 0.0490(15) 0.0023(12) -0.0089(12) 0.0213(13)
C18 0.0468(16) 0.082(2) 0.083(2) 0.0191(16) -0.0120(14) 0.0035(14)
C19 0.0565(16) 0.0690(18) 0.091(2) -0.0047(15) 0.0285(15) 0.0244(14)
C20 0.0529(16) 0.0404(14) 0.122(3) -0.0083(15) 0.0037(16) 0.0189(13)

loop_
_atom_type_symbol
_atom_type_description
_atom_type_scat_dispersion_real
_atom_type_scat_dispersion_imag
_atom_type_scat_source
C C 0.0033 0.0016 'International Tables Vol C Tables 4.2.6.8 and 6.1.1.4'
H H 0.0000 0.0000 'International Tables Vol C Tables 4.2.6.8 and 6.1.1.4'
N N 0.0061 0.0033 'International Tables Vol C Tables 4.2.6.8 and 6.1.1.4'
O O 0.0106 0.0060 'International Tables Vol C Tables 4.2.6.8 and 6.1.1.4'
P P 0.1023 0.0942 'International Tables Vol C Tables 4.2.6.8 and 6.1.1.4'
Si Si 0.0817 0.0704 'International Tables Vol C Tables 4.2.6.8 and 6.1.1.4'

loop_
_geom_angle_atom_site_label_1
_geom_angle_atom_site_label_2
_geom_angle_atom_site_label_3
_geom_angle
_geom_angle_site_symmetry_1
_geom_angle_site_symmetry_3
_geom_angle_publ_flag
O2 P1 O1 115.57(9) . . ?
O2 P1 C2 112.98(11) . . ?
O1 P1 C2 104.79(10) . . ?
O2 P1 C1 114.93(9) . . ?
O1 P1 C1 100.15(8) . . ?
C2 P1 C1 107.12(10) . . ?
O1 Si1 C8 109.00(11) . . ?
O1 Si1 C10 108.08(13) . . ?
C8 Si1 C10 115.0(2) . . ?
O1 Si1 C9 105.34(11) . . ?
C8 Si1 C9 112.07(19) . . ?
C10 Si1 C9 106.80(17) . . ?
P1 O1 Si1 134.04(10) . . ?
C1 N1 C1 110.37(12) . 3_565 ?
C1 N1 C1 110.37(12) . 2_665 ?
C1 N1 C1 110.36(12) 3_565 2_665 ?
N1 C1 P1 113.21(14) . . ?
N1 C1 H1A 108.9 . . ?
P1 C1 H1A 108.9 . . ?
N1 C1 H1B 108.9 . . ?
P1 C1 H1B 108.9 . . ?
H1A C1 H1B 107.7 . . ?
C3 C2 C7 119.2(3) . . ?
C3 C2 P1 120.1(2) . . ?
C7 C2 P1 120.68(19) . . ?
C2 C3 C4 119.1(3) . . ?
C2 C3 H3 120.5 . . ?
C4 C3 H3 120.5 . . ?
C5 C4 C3 119.9(3) . . ?
C5 C4 H4 120.1 . . ?
C3 C4 H4 120.1 . . ?
C6 C5 C4 121.1(3) . . ?
C6 C5 H5 119.4 . . ?
C4 C5 H5 119.4 . . ?
C5 C6 C7 119.9(3) . . ?
C5 C6 H6 120.1 . . ?
C7 C6 H6 120.1 . . ?
C6 C7 C2 120.8(3) . . ?
C6 C7 H7 119.6 . . ?
C2 C7 H7 119.6 . . ?
Si1 C8 H8A 109.5 . . ?
Si1 C8 H8B 109.5 . . ?
H8A C8 H8B 109.5 . . ?
Si1 C8 H8C 109.5 . . ?
H8A C8 H8C 109.5 . . ?
H8B C8 H8C 109.5 . . ?
Si1 C9 H9A 109.5 . . ?
Si1 C9 H9B 109.5 . . ?
H9A C9 H9B 109.5 . . ?
Si1 C9 H9C 109.5 . . ?
H9A C9 H9C 109.5 . . ?
H9B C9 H9C 109.5 . . ?
Si1 C10 H10A 109.5 . . ?
Si1 C10 H10B 109.5 . . ?
H10A C10 H10B 109.5 . . ?
Si1 C10 H10C 109.5 . . ?
H10A C10 H10C 109.5 . . ?
H10B C10 H10C 109.5 . . ?
O4 P2 O3 116.07(9) . . ?
O4 P2 C12 112.57(10) . . ?
O3 P2 C12 104.74(9) . . ?
O4 P2 C11 114.58(9) . . ?
O3 P2 C11 99.73(8) . . ?
C12 P2 C11 107.92(9) . . ?
O3 Si2 C18 109.30(10) . . ?
O3 Si2 C19 106.90(11) . . ?
C18 Si2 C19 114.09(15) . . ?
O3 Si2 C20 105.77(10) . . ?
C18 Si2 C20 111.67(15) . . ?
C19 Si2 C20 108.68(14) . . ?
P2 O3 Si2 136.08(10) . . ?
C11 N2 C11 111.11(12) 2_765 3_675 ?
C11 N2 C11 111.11(12) 2_765 . ?
C11 N2 C11 111.11(12) 3_675 . ?
N2 C11 P2 113.08(14) . . ?
N2 C11 H11A 109.0 . . ?
P2 C11 H11A 109.0 . . ?
N2 C11 H11B 109.0 . . ?
P2 C11 H11B 109.0 . . ?
H11A C11 H11B 107.8 . . ?
C17 C12 C13 118.9(2) . . ?
C17 C12 P2 120.61(19) . . ?
C13 C12 P2 120.44(17) . . ?
C14 C13 C12 120.8(2) . . ?
C14 C13 H13 119.6 . . ?
C12 C13 H13 119.6 . . ?
C15 C14 C13 119.5(3) . . ?
C15 C14 H14 120.2 . . ?
C13 C14 H14 120.2 . . ?
C14 C15 C16 121.0(3) . . ?
C14 C15 H15 119.5 . . ?
C16 C15 H15 119.5 . . ?
C17 C16 C15 119.4(3) . . ?
C17 C16 H16 120.3 . . ?
C15 C16 H16 120.3 . . ?
C12 C17 C16 120.4(3) . . ?
C12 C17 H17 119.8 . . ?
C16 C17 H17 119.8 . . ?
Si2 C18 H18A 109.5 . . ?
Si2 C18 H18B 109.5 . . ?
H18A C18 H18B 109.5 . . ?
Si2 C18 H18C 109.5 . . ?
H18A C18 H18C 109.5 . . ?
H18B C18 H18C 109.5 . . ?
Si2 C19 H19A 109.5 . . ?
Si2 C19 H19B 109.5 . . ?
H19A C19 H19B 109.5 . . ?
Si2 C19 H19C 109.5 . . ?
H19A C19 H19C 109.5 . . ?
H19B C19 H19C 109.5 . . ?
Si2 C20 H20A 109.5 . . ?
Si2 C20 H20B 109.5 . . ?
H20A C20 H20B 109.5 . . ?
Si2 C20 H20C 109.5 . . ?
H20A C20 H20C 109.5 . . ?
H20B C20 H20C 109.5 . . ?

loop_
_geom_bond_atom_site_label_1
_geom_bond_atom_site_label_2
_geom_bond_distance
_geom_bond_site_symmetry_2
_geom_bond_publ_flag
P1 O2 1.4685(15) . ?
P1 O1 1.5746(15) . ?
P1 C2 1.788(2) . ?
P1 C1 1.801(2) . ?
Si1 O1 1.6756(14) . ?
Si1 C8 1.814(3) . ?
Si1 C10 1.826(3) . ?
Si1 C9 1.833(3) . ?
N1 C1 1.473(2) . ?
N1 C1 1.473(2) 3_565 ?
N1 C1 1.473(2) 2_665 ?
C1 H1A 0.9900 . ?
C1 H1B 0.9900 . ?
C2 C3 1.377(3) . ?
C2 C7 1.397(3) . ?
C3 C4 1.414(4) . ?
C3 H3 0.9500 . ?
C4 C5 1.369(5) . ?
C4 H4 0.9500 . ?
C5 C6 1.355(5) . ?
C5 H5 0.9500 . ?
C6 C7 1.373(4) . ?
C6 H6 0.9500 . ?
C7 H7 0.9500 . ?
C8 H8A 0.9800 . ?
C8 H8B 0.9800 . ?
C8 H8C 0.9800 . ?
C9 H9A 0.9800 . ?
C9 H9B 0.9800 . ?
C9 H9C 0.9800 . ?
C10 H10A 0.9800 . ?
C10 H10B 0.9800 . ?
C10 H10C 0.9800 . ?
P2 O4 1.4710(14) . ?
P2 O3 1.5706(14) . ?
P2 C12 1.797(2) . ?
P2 C11 1.802(2) . ?
Si2 O3 1.6760(14) . ?
Si2 C18 1.829(3) . ?
Si2 C19 1.830(2) . ?
Si2 C20 1.834(2) . ?
N2 C11 1.469(2) 2_765 ?
N2 C11 1.469(2) 3_675 ?
N2 C11 1.469(2) . ?
C11 H11A 0.9900 . ?
C11 H11B 0.9900 . ?
C12 C17 1.374(3) . ?
C12 C13 1.391(3) . ?
C13 C14 1.379(3) . ?
C13 H13 0.9500 . ?
C14 C15 1.356(4) . ?
C14 H14 0.9500 . ?
C15 C16 1.384(4) . ?
C15 H15 0.9500 . ?
C16 C17 1.384(4) . ?
C16 H16 0.9500 . ?
C17 H17 0.9500 . ?
C18 H18A 0.9800 . ?
C18 H18B 0.9800 . ?
C18 H18C 0.9800 . ?
C19 H19A 0.9800 . ?
C19 H19B 0.9800 . ?
C19 H19C 0.9800 . ?
C20 H20A 0.9800 . ?
C20 H20B 0.9800 . ?
C20 H20C 0.9800 . ?

loop_
_geom_torsion_atom_site_label_1
_geom_torsion_atom_site_label_2
_geom_torsion_atom_site_label_3
_geom_torsion_atom_site_label_4
_geom_torsion
_geom_torsion_site_symmetry_1
_geom_torsion_site_symmetry_2
_geom_torsion_site_symmetry_3
_geom_torsion_site_symmetry_4
_geom_torsion_publ_flag
O2 P1 O1 Si1 42.83(18) . . . . ?
C2 P1 O1 Si1 -82.20(16) . . . . ?
C1 P1 O1 Si1 166.91(14) . . . . ?
C8 Si1 O1 P1 27.4(2) . . . . ?
C10 Si1 O1 P1 -98.3(2) . . . . ?
C9 Si1 O1 P1 147.84(18) . . . . ?
C1 N1 C1 P1 -162.57(14) 3_565 . . . ?
C1 N1 C1 P1 75.2(3) 2_665 . . . ?
O2 P1 C1 N1 -56.44(17) . . . . ?
O1 P1 C1 N1 179.05(14) . . . . ?
C2 P1 C1 N1 69.98(16) . . . . ?
O2 P1 C2 C3 18.7(2) . . . . ?
O1 P1 C2 C3 145.37(19) . . . . ?
C1 P1 C2 C3 -108.8(2) . . . . ?
O2 P1 C2 C7 -162.06(18) . . . . ?
O1 P1 C2 C7 -35.4(2) . . . . ?
C1 P1 C2 C7 70.4(2) . . . . ?
C7 C2 C3 C4 -0.3(4) . . . . ?
P1 C2 C3 C4 179.0(2) . . . . ?
C2 C3 C4 C5 0.0(5) . . . . ?
C3 C4 C5 C6 0.7(5) . . . . ?
C4 C5 C6 C7 -1.1(5) . . . . ?
C5 C6 C7 C2 0.8(5) . . . . ?
C3 C2 C7 C6 -0.1(4) . . . . ?
P1 C2 C7 C6 -179.4(2) . . . . ?
O4 P2 O3 Si2 51.02(18) . . . . ?
C12 P2 O3 Si2 -73.77(16) . . . . ?
C11 P2 O3 Si2 174.64(14) . . . . ?
C18 Si2 O3 P2 16.7(2) . . . . ?
C19 Si2 O3 P2 -107.20(17) . . . . ?
C20 Si2 O3 P2 137.10(16) . . . . ?
C11 N2 C11 P2 -159.12(15) 2_765 . . . ?
C11 N2 C11 P2 76.6(3) 3_675 . . . ?
O4 P2 C11 N2 -57.33(17) . . . . ?
O3 P2 C11 N2 178.01(14) . . . . ?
C12 P2 C11 N2 68.93(16) . . . . ?
O4 P2 C12 C17 15.3(2) . . . . ?
O3 P2 C12 C17 142.28(17) . . . . ?
C11 P2 C12 C17 -112.14(18) . . . . ?
O4 P2 C12 C13 -163.38(17) . . . . ?
O3 P2 C12 C13 -36.40(19) . . . . ?
C11 P2 C12 C13 69.18(19) . . . . ?
C17 C12 C13 C14 -0.4(3) . . . . ?
P2 C12 C13 C14 178.32(19) . . . . ?
C12 C13 C14 C15 0.9(4) . . . . ?
C13 C14 C15 C16 -1.0(4) . . . . ?
C14 C15 C16 C17 0.6(5) . . . . ?
C13 C12 C17 C16 0.0(3) . . . . ?
P2 C12 C17 C16 -178.7(2) . . . . ?
C15 C16 C17 C12 -0.1(4) . . . . ?
